data_7039317
loop_
_publ_author_name
'Vr\'ana, Jan'
'Ketkov, Sergey'
'Jambor, Roman'
'R\%u\<zi\<cka, Ale\<s'
'Ly\<cka, Anton\'in'
'Dost\'al, Libor'

_publ_section_title
;
 Germylenes and stannylenes stabilized within N2PE rings (E = Ge or Sn):
 combined experimental and theoretical study.
;
_journal_issue 25
_journal_name_full 'Dalton transactions (Cambridge, England : 2003)'
_journal_page_first 10343
_journal_page_last 10354
_journal_paper_doi 10.1039/c6dt01616b
_journal_volume 45
_journal_year 2016
_chemical_formula_moiety 'C30 H50 Li N4 P'
_chemical_formula_sum 'C30 H50 Li N4 P'
_chemical_formula_weight 504.65
_space_group_crystal_system monoclinic
_space_group_IT_number 15
_space_group_name_Hall '-C 2yc'
_space_group_name_H-M_alt 'C 1 2/c 1'
_symmetry_space_group_name_Hall '-C 2yc'
_symmetry_space_group_name_H-M 'C 1 2/c 1'
_atom_sites_solution_hydrogens geom
_audit_creation_date 2015-11-09
_audit_creation_method
;
Olex2 1.2
(compiled 2015.09.30 svn.r3233 for OlexSys, GUI svn.r5103)
;
_audit_update_record
;
2016-02-02 deposited with the CCDC.
2016-05-18 downloaded from the CCDC.
;
_cell_angle_alpha 90
_cell_angle_beta 107.28(3)
_cell_angle_gamma 90
_cell_formula_units_Z 4
_cell_length_a 10.463(2)
_cell_length_b 24.322(5)
_cell_length_c 13.238(3)
_cell_measurement_reflns_used 12994
_cell_measurement_temperature 150(2)
_cell_measurement_theta_max 27.5
_cell_measurement_theta_min 1
_cell_volume 3216.8(13)
_computing_molecular_graphics 'Olex2 (Dolomanov et al., 2009)'
_computing_publication_material 'Olex2 (Dolomanov et al., 2009)'
_computing_structure_refinement 'ShelXL (Sheldrick, 2015)'
_computing_structure_solution 'ShelXT (Sheldrick, 2015)'
_diffrn_ambient_temperature 150.15
_diffrn_measured_fraction_theta_full 0.995
_diffrn_measured_fraction_theta_max 0.988
_diffrn_measurement_device_type 'Bruker Nonius KappaCCD area detector'
_diffrn_measurement_method '\f and \w scans to fill the Ewald sphere'
_diffrn_radiation_type MoK\a
_diffrn_radiation_wavelength 0.71073
_diffrn_reflns_av_R_equivalents 0.0337
_diffrn_reflns_av_unetI/netI 0.0431
_diffrn_reflns_Laue_measured_fraction_full 0.995
_diffrn_reflns_Laue_measured_fraction_max 0.988
_diffrn_reflns_limit_h_max 12
_diffrn_reflns_limit_h_min -13
_diffrn_reflns_limit_k_max 31
_diffrn_reflns_limit_k_min -28
_diffrn_reflns_limit_l_max 17
_diffrn_reflns_limit_l_min -17
_diffrn_reflns_number 12994
_diffrn_reflns_point_group_measured_fraction_full 0.995
_diffrn_reflns_point_group_measured_fraction_max 0.988
_diffrn_reflns_theta_full 26.000
_diffrn_reflns_theta_max 27.526
_diffrn_reflns_theta_min 2.204
_exptl_absorpt_coefficient_mu 0.108
_exptl_absorpt_correction_T_min 0.628414
_exptl_absorpt_correction_type multi-scan
_exptl_absorpt_process_details
;
SADABS v.2.10 (Bruker,2003) was used for absorption correction.
R(int) was 0.1246 before and 0.0316 after correction.
The Ratio of minimum to maximum transmission is 0.6284.
The \l/2 correction factor is 0.0015.
;
_exptl_crystal_colour colourless
_exptl_crystal_density_diffrn 1.042
_exptl_crystal_description block
_exptl_crystal_F_000 1104
_exptl_crystal_size_max 0.43
_exptl_crystal_size_mid 0.27
_exptl_crystal_size_min 0.24
_exptl_transmission_factor_max 0.756
_exptl_transmission_factor_min 0.475
_refine_diff_density_max 0.369
_refine_diff_density_min -0.269
_refine_diff_density_rms 0.042
_refine_ls_extinction_method none
_refine_ls_goodness_of_fit_ref 1.035
_refine_ls_hydrogen_treatment constr
_refine_ls_matrix_type full
_refine_ls_number_parameters 241
_refine_ls_number_reflns 3671
_refine_ls_number_restraints 334
_refine_ls_restrained_S_all 1.044
_refine_ls_R_factor_all 0.1037
_refine_ls_R_factor_gt 0.0573
_refine_ls_shift/su_max 0.000
_refine_ls_shift/su_mean 0.000
_refine_ls_structure_factor_coef Fsqd
_refine_ls_weighting_details 'w=1/[\s^2^(Fo^2^)+(0.0616P)^2^+3.2986P] where P=(Fo^2^+2Fc^2^)/3'
_refine_ls_weighting_scheme calc
_refine_ls_wR_factor_gt 0.1311
_refine_ls_wR_factor_ref 0.1576
_reflns_Friedel_coverage 0.000
_reflns_number_gt 2402
_reflns_number_total 3671
_reflns_threshold_expression 'I > 2\s(I)'
_cod_data_source_file c6dt01616b2.cif
_cod_data_source_block 13
_cod_depositor_comments 'Adding full bibliography for 7039310--7039320.cif.'
_cod_original_cell_volume 3216.7(12)
_cod_database_code 7039317
_shelx_space_group_comment
;
The symmetry employed for this shelxl refinement is uniquely defined
by the following loop, which should always be used as a source of
symmetry information in preference to the above space-group names.
They are only intended as comments.
;
_olex2_refinement_description
;
1. Fixed Uiso
 At 1.2 times of:
  All C(H) groups, All C(H,H) groups
 At 1.5 times of:
  All C(H,H,H) groups
2. Restrained distances
 N2-C21 \\sim N2-C22 \\sim N3-C31 \\sim N3-C32
 with sigma of 0.02
 N2-C23 \\sim N3-C33
 with sigma of 0.02
 C21-C22 \\sim C31-C32
 with sigma of 0.02
 C21-C23 \\sim C22-C23 \\sim C31-C33 \\sim C32-C33
 with sigma of 0.02
 N2-C33 \\sim N3-C23
 with sigma of 0.02
3. Uiso/Uaniso restraints and constraints
Uanis(C1A) = Uanis(C1B)
Uanis(C2A) = Uanis(C2B)
Uanis(C3A) = Uanis(C3B)
Uanis(C4A) = Uanis(C4B)
Uanis(C5A) = Uanis(C5B)
Uanis(C6A) = Uanis(C6B)
Uanis(C7A) = Uanis(C7B)
Uanis(C8A) = Uanis(C8B)
Uanis(C9A) = Uanis(C9B)
Uanis(C10A) = Uanis(C10B)
Uanis(C11A) = Uanis(C11B)
Uanis(C12A) = Uanis(C12B)
4. Rigid body (RIGU) restrains
 All non-hydrogen atoms
 with sigma for 1-2 distances of 0.004 and sigma for 1-3 distances of 0.004
5. Same fragment restrains
{C1B, C2B, C3B, C4B, C5B, C6B, C7B, C8B, C9B, C10B, C11B, C12B} sigma for 1-2:
0.01, 1-3: 0.04
as
{C1A, C2A, C3A, C4A, C5A, C6A, C7A, C8A, C9A, C10A, C11A, C12A}
6. Others
 Sof(C1B)=Sof(C2B)=Sof(C3B)=Sof(H3B)=Sof(C4B)=Sof(H4B)=Sof(C5B)=Sof(H5B)=
 Sof(C6B)=Sof(C7B)=Sof(H7B)=Sof(C8B)=Sof(H8BA)=Sof(H8BB)=Sof(H8BC)=Sof(C9B)=
 Sof(H9BA)=Sof(H9BB)=Sof(H9BC)=Sof(C10B)=Sof(H10B)=Sof(C11B)=Sof(H11D)=
 Sof(H11E)=Sof(H11F)=Sof(C12B)=Sof(H12D)=Sof(H12E)=Sof(H12F)=1-FVAR(1)
 Sof(C1A)=Sof(C2A)=Sof(C3A)=Sof(H3A)=Sof(C4A)=Sof(H4A)=Sof(C5A)=Sof(H5A)=
 Sof(C6A)=Sof(C7A)=Sof(H7A)=Sof(C8A)=Sof(H8AA)=Sof(H8AB)=Sof(H8AC)=Sof(C9A)=
 Sof(H9AA)=Sof(H9AB)=Sof(H9AC)=Sof(C10A)=Sof(H10A)=Sof(C11A)=Sof(H11A)=
 Sof(H11B)=Sof(H11C)=Sof(C12A)=Sof(H12A)=Sof(H12B)=Sof(H12C)=FVAR(1)
 Fixed Sof: N2(0.5) C21(0.5) H21A(0.5) H21B(0.5) H21C(0.5) C22(0.5) H22A(0.5)
 H22B(0.5) H22C(0.5) C23(0.5) H23A(0.5) H23B(0.5) N3(0.5) C31(0.5) H31A(0.5)
 H31B(0.5) H31C(0.5) C32(0.5) H32A(0.5) H32B(0.5) H32C(0.5) C33(0.5) H33A(0.5)
 H33B(0.5)
7.a Ternary CH refined with riding coordinates:
 C7A(H7A), C10A(H10A), C7B(H7B), C10B(H10B)
7.b Secondary CH2 refined with riding coordinates:
 C23(H23A,H23B), C33(H33A,H33B)
7.c Me refined with riding coordinates:
 C8A(H8AA,H8AB,H8AC), C9A(H9AA,H9AB,H9AC), C11A(H11A,H11B,H11C), C12A(H12A,
 H12B,H12C), C8B(H8BA,H8BB,H8BC), C9B(H9BA,H9BB,H9BC), C11B(H11D,H11E,H11F),
 C12B(H12D,H12E,H12F)
7.d Aromatic/amide H refined with riding coordinates:
 C3A(H3A), C4A(H4A), C5A(H5A), C3B(H3B), C4B(H4B), C5B(H5B)
7.e Idealised Me refined as rotating group:
 C21(H21A,H21B,H21C), C22(H22A,H22B,H22C), C31(H31A,H31B,H31C), C32(H32A,H32B,
 H32C)
;
_shelx_shelxl_version_number 2014/7

loop_
_space_group_symop_operation_xyz
'x, y, z'
'-x, y, -z+1/2'
'x+1/2, y+1/2, z'
'-x+1/2, y+1/2, -z+1/2'
'-x, -y, -z'
'x, -y, z-1/2'
'-x+1/2, -y+1/2, -z'
'x+1/2, -y+1/2, z-1/2'

loop_
_atom_site_label
_atom_site_type_symbol
_atom_site_fract_x
_atom_site_fract_y
_atom_site_fract_z
_atom_site_U_iso_or_equiv
_atom_site_adp_type
_atom_site_occupancy
_atom_site_site_symmetry_order
_atom_site_calc_flag
_atom_site_refinement_flags_posn
_atom_site_refinement_flags_adp
_atom_site_refinement_flags_occupancy
_atom_site_disorder_assembly
_atom_site_disorder_group
P1 P 0.5000 0.58087(3) 0.2500 0.0347(2) Uani 1 2 d S TU P A .
N1 N 0.56690(16) 0.62155(6) 0.34442(11) 0.0359(4) Uani 1 1 d . U . . .
Li1 Li 0.5000 0.6879(2) 0.2500 0.0685(16) Uani 1 2 d S TU P A .
C1A C 0.6394(11) 0.5982(7) 0.4452(10) 0.0266(19) Uani 0.496(7) 1 d D U . A 1
C2A C 0.5720(11) 0.5960(10) 0.5227(10) 0.0394(13) Uani 0.496(7) 1 d D U . A 1
C3A C 0.6422(11) 0.5829(9) 0.6274(11) 0.0478(14) Uani 0.496(7) 1 d D U . A 1
H3A H 0.5959 0.5809 0.6791 0.057 Uiso 0.496(7) 1 calc R . . A 1
C4A C 0.7766(10) 0.5730(7) 0.6561(9) 0.0462(16) Uani 0.496(7) 1 d D U . A 1
H4A H 0.8229 0.5630 0.7269 0.055 Uiso 0.496(7) 1 calc R . . A 1
C5A C 0.8442(11) 0.5776(7) 0.5828(8) 0.0435(15) Uani 0.496(7) 1 d D U . A 1
H5A H 0.9378 0.5707 0.6039 0.052 Uiso 0.496(7) 1 calc R . . A 1
C6A C 0.7800(11) 0.5921(9) 0.4777(9) 0.0382(13) Uani 0.496(7) 1 d D U . A 1
C7A C 0.4240(11) 0.6058(4) 0.5007(13) 0.0537(9) Uani 0.496(7) 1 d D U . A 1
H7A H 0.3790 0.6090 0.4229 0.064 Uiso 0.496(7) 1 calc R . . A 1
C8A C 0.3643(8) 0.5577(3) 0.5484(8) 0.0871(17) Uani 0.496(7) 1 d D U . A 1
H8AA H 0.2679 0.5635 0.5347 0.131 Uiso 0.496(7) 1 calc R . . A 1
H8AB H 0.3793 0.5231 0.5158 0.131 Uiso 0.496(7) 1 calc R . . A 1
H8AC H 0.4078 0.5560 0.6249 0.131 Uiso 0.496(7) 1 calc R . . A 1
C9A C 0.407(2) 0.6595(5) 0.5585(16) 0.104(4) Uani 0.496(7) 1 d D U . A 1
H9AA H 0.3118 0.6671 0.5457 0.156 Uiso 0.496(7) 1 calc R . . A 1
H9AB H 0.4506 0.6553 0.6346 0.156 Uiso 0.496(7) 1 calc R . . A 1
H9AC H 0.4489 0.6901 0.5317 0.156 Uiso 0.496(7) 1 calc R . . A 1
C10A C 0.8532(12) 0.5941(5) 0.3952(9) 0.0474(16) Uani 0.496(7) 1 d D U . A 1
H10A H 0.7990 0.6181 0.3368 0.057 Uiso 0.496(7) 1 calc R . . A 1
C11A C 0.856(2) 0.5373(6) 0.3473(16) 0.076(3) Uani 0.496(7) 1 d D U . A 1
H11A H 0.9041 0.5393 0.2940 0.113 Uiso 0.496(7) 1 calc R . . A 1
H11B H 0.9024 0.5115 0.4031 0.113 Uiso 0.496(7) 1 calc R . . A 1
H11C H 0.7646 0.5246 0.3140 0.113 Uiso 0.496(7) 1 calc R . . A 1
C12A C 0.9939(14) 0.6187(6) 0.4316(15) 0.083(3) Uani 0.496(7) 1 d D U . A 1
H12A H 1.0328 0.6182 0.3728 0.124 Uiso 0.496(7) 1 calc R . . A 1
H12B H 0.9890 0.6567 0.4548 0.124 Uiso 0.496(7) 1 calc R . . A 1
H12C H 1.0501 0.5970 0.4906 0.124 Uiso 0.496(7) 1 calc R . . A 1
C1B C 0.6457(11) 0.6098(7) 0.4470(10) 0.0266(19) Uani 0.504(7) 1 d D U . A 2
C2B C 0.5889(11) 0.6000(10) 0.5297(10) 0.0394(13) Uani 0.504(7) 1 d D U . A 2
C3B C 0.6749(10) 0.5809(9) 0.6259(10) 0.0478(14) Uani 0.504(7) 1 d D U . A 2
H3B H 0.6392 0.5736 0.6827 0.057 Uiso 0.504(7) 1 calc R . . A 2
C4B C 0.8086(10) 0.5724(6) 0.6408(9) 0.0462(16) Uani 0.504(7) 1 d D U . A 2
H4B H 0.8645 0.5605 0.7076 0.055 Uiso 0.504(7) 1 calc R . . A 2
C5B C 0.8617(11) 0.5812(7) 0.5595(8) 0.0435(15) Uani 0.504(7) 1 d D U . A 2
H5B H 0.9547 0.5755 0.5707 0.052 Uiso 0.504(7) 1 calc R . . A 2
C6B C 0.7815(11) 0.5982(9) 0.4604(9) 0.0382(13) Uani 0.504(7) 1 d D U . A 2
C7B C 0.4410(11) 0.6085(4) 0.5073(13) 0.0537(9) Uani 0.504(7) 1 d D U . A 2
H7B H 0.4142 0.6300 0.4399 0.064 Uiso 0.504(7) 1 calc R . . A 2
C8B C 0.3564(8) 0.5557(3) 0.4816(8) 0.0871(17) Uani 0.504(7) 1 d D U . A 2
H8BA H 0.2616 0.5649 0.4681 0.131 Uiso 0.504(7) 1 calc R . . A 2
H8BB H 0.3694 0.5383 0.4186 0.131 Uiso 0.504(7) 1 calc R . . A 2
H8BC H 0.3843 0.5303 0.5416 0.131 Uiso 0.504(7) 1 calc R . . A 2
C9B C 0.397(2) 0.6446(6) 0.5864(15) 0.104(4) Uani 0.504(7) 1 d D U . A 2
H9BA H 0.2987 0.6474 0.5641 0.156 Uiso 0.504(7) 1 calc R . . A 2
H9BB H 0.4273 0.6281 0.6570 0.156 Uiso 0.504(7) 1 calc R . . A 2
H9BC H 0.4353 0.6814 0.5885 0.156 Uiso 0.504(7) 1 calc R . . A 2
C10B C 0.8443(12) 0.6056(6) 0.3722(8) 0.0474(16) Uani 0.504(7) 1 d D U . A 2
H10B H 0.7811 0.6276 0.3150 0.057 Uiso 0.504(7) 1 calc R . . A 2
C11B C 0.864(2) 0.5502(6) 0.3259(16) 0.076(3) Uani 0.504(7) 1 d D U . A 2
H11D H 0.9047 0.5556 0.2689 0.113 Uiso 0.504(7) 1 calc R . . A 2
H11E H 0.9227 0.5272 0.3813 0.113 Uiso 0.504(7) 1 calc R . . A 2
H11F H 0.7770 0.5320 0.2976 0.113 Uiso 0.504(7) 1 calc R . . A 2
C12B C 0.9760(13) 0.6377(5) 0.4109(14) 0.083(3) Uani 0.504(7) 1 d D U . A 2
H12D H 1.0149 0.6420 0.3525 0.124 Uiso 0.504(7) 1 calc R . . A 2
H12E H 0.9586 0.6740 0.4359 0.124 Uiso 0.504(7) 1 calc R . . A 2
H12F H 1.0386 0.6175 0.4689 0.124 Uiso 0.504(7) 1 calc R . . A 2
N2 N 0.5995(6) 0.7557(2) 0.2611(4) 0.0687(13) Uani 0.5 1 d D U . A -1
C21 C 0.6797(9) 0.7551(4) 0.3751(6) 0.089(3) Uani 0.5 1 d D U . A -1
H21A H 0.7446 0.7249 0.3878 0.133 Uiso 0.5 1 calc GR . . A -1
H21B H 0.6198 0.7499 0.4189 0.133 Uiso 0.5 1 calc GR . . A -1
H21C H 0.7273 0.7901 0.3934 0.133 Uiso 0.5 1 calc GR . . A -1
C22 C 0.6865(11) 0.7587(4) 0.1973(9) 0.127(3) Uani 0.5 1 d D U . A -1
H22A H 0.6368 0.7499 0.1239 0.191 Uiso 0.5 1 calc GR . . A -1
H22B H 0.7599 0.7324 0.2232 0.191 Uiso 0.5 1 calc GR . . A -1
H22C H 0.7230 0.7960 0.2007 0.191 Uiso 0.5 1 calc GR . . A -1
C23 C 0.5103(15) 0.80308(18) 0.2403(14) 0.083(2) Uani 0.5 1 d D U . A -1
H23A H 0.4748 0.8090 0.1629 0.099 Uiso 0.5 1 calc R . . A -1
H23B H 0.5611 0.8363 0.2720 0.099 Uiso 0.5 1 calc R . . A -1
N3 N 0.3227(8) 0.7435(2) 0.2472(5) 0.0717(15) Uani 0.5 1 d D U . A -1
C31 C 0.2506(9) 0.7477(4) 0.1367(6) 0.099(3) Uani 0.5 1 d D U . A -1
H31A H 0.1971 0.7143 0.1140 0.148 Uiso 0.5 1 calc GR . . A -1
H31B H 0.3141 0.7517 0.0957 0.148 Uiso 0.5 1 calc GR . . A -1
H31C H 0.1913 0.7797 0.1250 0.148 Uiso 0.5 1 calc GR . . A -1
C32 C 0.2295(11) 0.7310(3) 0.3049(8) 0.128(3) Uani 0.5 1 d D U . A -1
H32A H 0.2764 0.7310 0.3809 0.193 Uiso 0.5 1 calc GR . . A -1
H32B H 0.1899 0.6948 0.2837 0.193 Uiso 0.5 1 calc GR . . A -1
H32C H 0.1586 0.7589 0.2893 0.193 Uiso 0.5 1 calc GR . . A -1
C33 C 0.3950(8) 0.7946(2) 0.2860(5) 0.0852(18) Uani 0.5 1 d D U . A -1
H33A H 0.4299 0.7933 0.3641 0.102 Uiso 0.5 1 calc R . . A -1
H33B H 0.3325 0.8260 0.2663 0.102 Uiso 0.5 1 calc R . . A -1

loop_
_atom_site_aniso_label
_atom_site_aniso_U_11
_atom_site_aniso_U_22
_atom_site_aniso_U_33
_atom_site_aniso_U_23
_atom_site_aniso_U_13
_atom_site_aniso_U_12
P1 0.0388(4) 0.0317(4) 0.0309(4) 0.000 0.0060(3) 0.000
N1 0.0435(10) 0.0344(8) 0.0282(8) 0.0006(6) 0.0081(7) 0.0003(7)
Li1 0.117(5) 0.038(3) 0.039(3) 0.000 0.006(3) 0.000
C1A 0.0397(13) 0.006(6) 0.0307(9) -0.003(2) 0.0049(9) -0.007(2)
C2A 0.043(2) 0.042(3) 0.0296(15) -0.0026(17) 0.0060(17) -0.008(3)
C3A 0.046(4) 0.0631(19) 0.0328(11) 0.0066(11) 0.010(2) -0.009(4)
C4A 0.042(4) 0.0550(15) 0.036(3) 0.013(2) 0.003(2) -0.007(3)
C5A 0.037(3) 0.047(2) 0.042(4) 0.006(3) 0.006(2) -0.004(2)
C6A 0.0396(11) 0.033(4) 0.038(3) 0.003(2) 0.0061(15) -0.0036(13)
C7A 0.046(2) 0.0753(17) 0.0433(18) -0.0068(13) 0.0187(19) -0.0022(14)
C8A 0.060(2) 0.094(3) 0.112(5) 0.000(4) 0.033(4) -0.016(2)
C9A 0.101(4) 0.109(6) 0.113(9) -0.029(6) 0.052(5) 0.012(5)
C10A 0.0383(17) 0.056(5) 0.048(4) 0.003(3) 0.014(2) -0.004(2)
C11A 0.070(3) 0.079(6) 0.092(7) -0.019(5) 0.046(4) -0.003(5)
C12A 0.053(3) 0.099(8) 0.096(6) -0.001(5) 0.021(4) -0.023(5)
C1B 0.0397(13) 0.006(6) 0.0307(9) -0.003(2) 0.0049(9) -0.007(2)
C2B 0.043(2) 0.042(3) 0.0296(15) -0.0026(17) 0.0060(17) -0.008(3)
C3B 0.046(4) 0.0631(19) 0.0328(11) 0.0066(11) 0.010(2) -0.009(4)
C4B 0.042(4) 0.0550(15) 0.036(3) 0.013(2) 0.003(2) -0.007(3)
C5B 0.037(3) 0.047(2) 0.042(4) 0.006(3) 0.006(2) -0.004(2)
C6B 0.0396(11) 0.033(4) 0.038(3) 0.003(2) 0.0061(15) -0.0036(13)
C7B 0.046(2) 0.0753(17) 0.0433(18) -0.0068(13) 0.0187(19) -0.0022(14)
C8B 0.060(2) 0.094(3) 0.112(5) 0.000(4) 0.033(4) -0.016(2)
C9B 0.101(4) 0.109(6) 0.113(9) -0.029(6) 0.052(5) 0.012(5)
C10B 0.0383(17) 0.056(5) 0.048(4) 0.003(3) 0.014(2) -0.004(2)
C11B 0.070(3) 0.079(6) 0.092(7) -0.019(5) 0.046(4) -0.003(5)
C12B 0.053(3) 0.099(8) 0.096(6) -0.001(5) 0.021(4) -0.023(5)
N2 0.086(4) 0.041(3) 0.069(3) 0.008(2) 0.007(3) -0.010(2)
C21 0.102(6) 0.060(4) 0.079(4) -0.007(3) -0.013(4) -0.013(5)
C22 0.151(8) 0.093(7) 0.157(8) 0.027(6) 0.075(7) -0.006(6)
C23 0.101(4) 0.0346(19) 0.093(6) 0.004(4) -0.002(3) -0.006(4)
N3 0.096(4) 0.037(3) 0.083(4) -0.007(2) 0.027(3) 0.007(3)
C31 0.090(6) 0.074(5) 0.111(5) 0.011(4) -0.003(4) 0.002(5)
C32 0.163(8) 0.078(5) 0.179(8) -0.018(5) 0.104(7) 0.012(5)
C33 0.117(5) 0.040(3) 0.087(4) -0.007(3) 0.012(4) 0.013(3)

loop_
_atom_type_symbol
_atom_type_description
_atom_type_scat_dispersion_real
_atom_type_scat_dispersion_imag
_atom_type_scat_source
C C 0.0033 0.0016 'International Tables Vol C Tables 4.2.6.8 and 6.1.1.4'
H H 0.0000 0.0000 'International Tables Vol C Tables 4.2.6.8 and 6.1.1.4'
Li Li -0.0003 0.0001 'International Tables Vol C Tables 4.2.6.8 and 6.1.1.4'
N N 0.0061 0.0033 'International Tables Vol C Tables 4.2.6.8 and 6.1.1.4'
P P 0.1023 0.0942 'International Tables Vol C Tables 4.2.6.8 and 6.1.1.4'

loop_
_geom_angle_atom_site_label_1
_geom_angle_atom_site_label_2
_geom_angle_atom_site_label_3
_geom_angle
_geom_angle_site_symmetry_1
_geom_angle_site_symmetry_3
N1 P1 N1 102.74(12) . 2_655
N1 P1 Li1 51.37(6) . .
N1 P1 Li1 51.37(6) 2_655 .
P1 N1 Li1 91.15(12) . .
C1A N1 P1 118.2(7) . .
C1A N1 Li1 150.7(7) . .
C1B N1 P1 129.4(7) . .
C1B N1 Li1 139.3(7) . .
N1 Li1 P1 37.48(10) 2_655 .
N1 Li1 P1 37.48(10) . .
N1 Li1 N1 75.0(2) 2_655 .
N1 Li1 N3 127.48(17) . .
N1 Li1 N3 109.26(17) 2_655 .
N2 Li1 P1 148.6(2) . .
N2 Li1 N1 123.43(17) . .
N2 Li1 N1 143.44(18) . 2_655
N2 Li1 N3 85.0(4) . .
N3 Li1 P1 126.24(19) . .
C2A C1A N1 116.8(9) . .
C2A C1A C6A 118.4(9) . .
C6A C1A N1 122.6(8) . .
C1A C2A C7A 124.1(9) . .
C3A C2A C1A 120.1(9) . .
C3A C2A C7A 115.8(9) . .
C2A C3A H3A 119.6 . .
C4A C3A C2A 120.7(9) . .
C4A C3A H3A 119.6 . .
C3A C4A H4A 120.1 . .
C3A C4A C5A 119.8(8) . .
C5A C4A H4A 120.1 . .
C4A C5A H5A 119.0 . .
C4A C5A C6A 122.0(8) . .
C6A C5A H5A 119.0 . .
C1A C6A C10A 118.8(8) . .
C5A C6A C1A 118.6(8) . .
C5A C6A C10A 122.1(7) . .
C2A C7A H7A 110.8 . .
C2A C7A C8A 108.5(10) . .
C2A C7A C9A 107.4(12) . .
C8A C7A H7A 110.8 . .
C8A C7A C9A 108.5(9) . .
C9A C7A H7A 110.8 . .
C7A C8A H8AA 109.5 . .
C7A C8A H8AB 109.5 . .
C7A C8A H8AC 109.5 . .
H8AA C8A H8AB 109.5 . .
H8AA C8A H8AC 109.5 . .
H8AB C8A H8AC 109.5 . .
C7A C9A H9AA 109.5 . .
C7A C9A H9AB 109.5 . .
C7A C9A H9AC 109.5 . .
H9AA C9A H9AB 109.5 . .
H9AA C9A H9AC 109.5 . .
H9AB C9A H9AC 109.5 . .
C6A C10A H10A 106.6 . .
C6A C10A C11A 110.5(9) . .
C6A C10A C12A 115.6(9) . .
C11A C10A H10A 106.6 . .
C11A C10A C12A 110.4(10) . .
C12A C10A H10A 106.6 . .
C10A C11A H11A 109.5 . .
C10A C11A H11B 109.5 . .
C10A C11A H11C 109.5 . .
H11A C11A H11B 109.5 . .
H11A C11A H11C 109.5 . .
H11B C11A H11C 109.5 . .
C10A C12A H12A 109.5 . .
C10A C12A H12B 109.5 . .
C10A C12A H12C 109.5 . .
H12A C12A H12B 109.5 . .
H12A C12A H12C 109.5 . .
H12B C12A H12C 109.5 . .
N1 C1B C2B 121.8(8) . .
N1 C1B C6B 116.6(8) . .
C6B C1B C2B 120.7(8) . .
C1B C2B C7B 118.1(8) . .
C3B C2B C1B 117.1(8) . .
C3B C2B C7B 124.8(9) . .
C2B C3B H3B 118.9 . .
C4B C3B C2B 122.2(8) . .
C4B C3B H3B 118.9 . .
C3B C4B H4B 120.0 . .
C5B C4B C3B 120.0(8) . .
C5B C4B H4B 120.0 . .
C4B C5B H5B 119.5 . .
C4B C5B C6B 121.0(8) . .
C6B C5B H5B 119.5 . .
C1B C6B C10B 122.3(8) . .
C5B C6B C1B 118.7(8) . .
C5B C6B C10B 119.0(7) . .
C2B C7B H7B 104.3 . .
C2B C7B C8B 114.8(11) . .
C2B C7B C9B 116.6(11) . .
C8B C7B H7B 104.3 . .
C8B C7B C9B 110.9(9) . .
C9B C7B H7B 104.3 . .
C7B C8B H8BA 109.5 . .
C7B C8B H8BB 109.5 . .
C7B C8B H8BC 109.5 . .
H8BA C8B H8BB 109.5 . .
H8BA C8B H8BC 109.5 . .
H8BB C8B H8BC 109.5 . .
C7B C9B H9BA 109.5 . .
C7B C9B H9BB 109.5 . .
C7B C9B H9BC 109.5 . .
H9BA C9B H9BB 109.5 . .
H9BA C9B H9BC 109.5 . .
H9BB C9B H9BC 109.5 . .
C6B C10B H10B 107.9 . .
C6B C10B C11B 110.4(9) . .
C6B C10B C12B 110.9(9) . .
C11B C10B H10B 107.9 . .
C11B C10B C12B 111.7(10) . .
C12B C10B H10B 107.9 . .
C10B C11B H11D 109.5 . .
C10B C11B H11E 109.5 . .
C10B C11B H11F 109.5 . .
H11D C11B H11E 109.5 . .
H11D C11B H11F 109.5 . .
H11E C11B H11F 109.5 . .
C10B C12B H12D 109.5 . .
C10B C12B H12E 109.5 . .
C10B C12B H12F 109.5 . .
H12D C12B H12E 109.5 . .
H12D C12B H12F 109.5 . .
H12E C12B H12F 109.5 . .
C21 N2 Li1 101.4(5) . .
C22 N2 Li1 115.3(6) . .
C22 N2 C21 109.6(7) . .
C22 N2 C23 109.5(7) . .
C23 N2 Li1 111.1(6) . .
C23 N2 C21 109.6(8) . .
N2 C21 H21A 109.5 . .
N2 C21 H21B 109.5 . .
N2 C21 H21C 109.5 . .
H21A C21 H21B 109.5 . .
H21A C21 H21C 109.5 . .
H21B C21 H21C 109.5 . .
N2 C22 H22A 109.5 . .
N2 C22 H22B 109.5 . .
N2 C22 H22C 109.5 . .
H22A C22 H22B 109.5 . .
H22A C22 H22C 109.5 . .
H22B C22 H22C 109.5 . .
N2 C23 H23A 109.5 . .
N2 C23 H23B 109.5 . .
N2 C23 C33 110.9(7) . .
H23A C23 H23B 108.0 . .
C33 C23 H23A 109.5 . .
C33 C23 H23B 109.5 . .
C31 N3 Li1 103.7(6) . .
C31 N3 C32 108.7(7) . .
C31 N3 C33 111.0(6) . .
C32 N3 Li1 122.8(5) . .
C32 N3 C33 110.7(6) . .
C33 N3 Li1 99.4(5) . .
N3 C31 H31A 109.5 . .
N3 C31 H31B 109.5 . .
N3 C31 H31C 109.5 . .
H31A C31 H31B 109.5 . .
H31A C31 H31C 109.5 . .
H31B C31 H31C 109.5 . .
N3 C32 H32A 109.5 . .
N3 C32 H32B 109.5 . .
N3 C32 H32C 109.5 . .
H32A C32 H32B 109.5 . .
H32A C32 H32C 109.5 . .
H32B C32 H32C 109.5 . .
C23 C33 H33A 109.3 . .
C23 C33 H33B 109.3 . .
N3 C33 C23 111.4(7) . .
N3 C33 H33A 109.3 . .
N3 C33 H33B 109.3 . .
H33A C33 H33B 108.0 . .

loop_
_geom_bond_atom_site_label_1
_geom_bond_atom_site_label_2
_geom_bond_distance
_geom_bond_site_symmetry_2
P1 N1 1.5847(16) .
P1 N1 1.5848(16) 2_655
P1 Li1 2.604(6) .
N1 Li1 2.035(5) .
N1 C1A 1.441(12) .
N1 C1B 1.393(12) .
Li1 N1 2.035(5) 2_655
Li1 N2 1.931(7) .
Li1 N3 2.287(8) .
C1A C2A 1.408(6) .
C1A C6A 1.413(6) .
C2A C3A 1.399(6) .
C2A C7A 1.507(6) .
C3A H3A 0.9500 .
C3A C4A 1.364(6) .
C4A H4A 0.9500 .
C4A C5A 1.365(6) .
C5A H5A 0.9500 .
C5A C6A 1.399(6) .
C6A C10A 1.510(6) .
C7A H7A 1.0000 .
C7A C8A 1.547(9) .
C7A C9A 1.550(7) .
C8A H8AA 0.9800 .
C8A H8AB 0.9800 .
C8A H8AC 0.9800 .
C9A H9AA 0.9800 .
C9A H9AB 0.9800 .
C9A H9AC 0.9800 .
C10A H10A 1.0000 .
C10A C11A 1.525(6) .
C10A C12A 1.529(6) .
C11A H11A 0.9800 .
C11A H11B 0.9800 .
C11A H11C 0.9800 .
C12A H12A 0.9800 .
C12A H12B 0.9800 .
C12A H12C 0.9800 .
C1B C2B 1.413(6) .
C1B C6B 1.407(6) .
C2B C3B 1.402(6) .
C2B C7B 1.501(6) .
C3B H3B 0.9500 .
C3B C4B 1.369(6) .
C4B H4B 0.9500 .
C4B C5B 1.367(6) .
C5B H5B 0.9500 .
C5B C6B 1.394(6) .
C6B C10B 1.510(6) .
C7B H7B 1.0000 .
C7B C8B 1.541(8) .
C7B C9B 1.540(7) .
C8B H8BA 0.9800 .
C8B H8BB 0.9800 .
C8B H8BC 0.9800 .
C9B H9BA 0.9800 .
C9B H9BB 0.9800 .
C9B H9BC 0.9800 .
C10B H10B 1.0000 .
C10B C11B 1.520(6) .
C10B C12B 1.533(6) .
C11B H11D 0.9800 .
C11B H11E 0.9800 .
C11B H11F 0.9800 .
C12B H12D 0.9800 .
C12B H12E 0.9800 .
C12B H12F 0.9800 .
N2 C21 1.493(7) .
N2 C22 1.416(10) .
N2 C23 1.458(11) .
C21 H21A 0.9800 .
C21 H21B 0.9800 .
C21 H21C 0.9800 .
C22 H22A 0.9800 .
C22 H22B 0.9800 .
C22 H22C 0.9800 .
C23 H23A 0.9900 .
C23 H23B 0.9900 .
C23 C33 1.516(19) .
N3 C31 1.437(8) .
N3 C32 1.438(9) .
N3 C33 1.465(9) .
C31 H31A 0.9800 .
C31 H31B 0.9800 .
C31 H31C 0.9800 .
C32 H32A 0.9800 .
C32 H32B 0.9800 .
C32 H32C 0.9800 .
C33 H33A 0.9900 .
C33 H33B 0.9900 .

loop_
_geom_torsion_atom_site_label_1
_geom_torsion_atom_site_label_2
_geom_torsion_atom_site_label_3
_geom_torsion_atom_site_label_4
_geom_torsion
_geom_torsion_site_symmetry_1
P1 N1 C1A C2A -100.1(16) .
P1 N1 C1A C6A 97.4(16) .
P1 N1 C1B C2B -88.5(17) .
P1 N1 C1B C6B 80.3(15) .
N1 P1 N1 Li1 0.000(0) 2_655
N1 P1 N1 C1A -179.5(5) 2_655
N1 P1 N1 C1B -176.7(6) 2_655
N1 C1A C2A C3A -168.9(18) .
N1 C1A C2A C7A 12(3) .
N1 C1A C6A C5A 169.7(14) .
N1 C1A C6A C10A -18(2) .
N1 C1B C2B C3B 171.2(17) .
N1 C1B C2B C7B -7(3) .
N1 C1B C6B C5B -174.0(13) .
N1 C1B C6B C10B 8(2) .
Li1 P1 N1 C1A -179.5(5) .
Li1 P1 N1 C1B -176.7(6) .
Li1 N1 C1A C2A 80.9(18) .
Li1 N1 C1A C6A -81.6(19) .
Li1 N1 C1B C2B 96.6(17) .
Li1 N1 C1B C6B -94.6(16) .
Li1 N2 C23 C33 37.7(12) .
Li1 N3 C33 C23 39.3(8) .
C1A C2A C3A C4A 1(3) .
C1A C2A C7A C8A 130(2) .
C1A C2A C7A C9A -113(2) .
C1A C6A C10A C11A -86(2) .
C1A C6A C10A C12A 147.2(16) .
C2A C1A C6A C5A 7(3) .
C2A C1A C6A C10A 179.6(16) .
C2A C3A C4A C5A 2(3) .
C3A C2A C7A C8A -49(2) .
C3A C2A C7A C9A 68(2) .
C3A C4A C5A C6A 0(2) .
C4A C5A C6A C1A -5(2) .
C4A C5A C6A C10A -176.5(13) .
C5A C6A C10A C11A 85.4(18) .
C5A C6A C10A C12A -40.9(18) .
C6A C1A C2A C3A -6(3) .
C6A C1A C2A C7A 175.5(18) .
C7A C2A C3A C4A 179.8(15) .
C1B C2B C3B C4B 1(3) .
C1B C2B C7B C8B 99(2) .
C1B C2B C7B C9B -129.5(18) .
C1B C6B C10B C11B -104(2) .
C1B C6B C10B C12B 131.6(18) .
C2B C1B C6B C5B -5(3) .
C2B C1B C6B C10B 177.0(17) .
C2B C3B C4B C5B -2(3) .
C3B C2B C7B C8B -79(2) .
C3B C2B C7B C9B 53(3) .
C3B C4B C5B C6B -1(2) .
C4B C5B C6B C1B 4(2) .
C4B C5B C6B C10B -178.1(12) .
C5B C6B C10B C11B 78.1(18) .
C5B C6B C10B C12B -46.3(17) .
C6B C1B C2B C3B 3(3) .
C6B C1B C2B C7B -174.9(17) .
C7B C2B C3B C4B 178.2(16) .
N2 C23 C33 N3 -54.9(13) .
C21 N2 C23 C33 -73.6(11) .
C22 N2 C23 C33 166.2(9) .
C31 N3 C33 C23 -69.3(11) .
C32 N3 C33 C23 169.8(9) .
